data_4346762
loop_
_publ_author_name
'Yempally, Veeranna'
'Fan, Wai Yip'
'Arndtsen, Bruce A.'
'Bengali, Ashfaq A.'

_publ_section_title
;
 Intramolecular C-C Bond Coupling of Nitriles to a Diimine Ligand in Group
 7 Metal Tricarbonyl Complexes.
;
_journal_issue 23
_journal_name_full 'Inorganic chemistry'
_journal_page_first 11441
_journal_page_last 11449
_journal_paper_doi 10.1021/acs.inorgchem.5b02087
_journal_volume 54
_journal_year 2015
_chemical_formula_sum 'C21 H13 Cl4 N2 O4 Re'
_chemical_formula_weight 685.33
_space_group_crystal_system monoclinic
_space_group_IT_number 14
_space_group_name_Hall '-P 2yn'
_space_group_name_H-M_alt 'P 1 21/n 1'
_atom_sites_solution_hydrogens geom
_audit_creation_method SHELXL-2013
_cell_angle_alpha 90
_cell_angle_beta 95.8910(17)
_cell_angle_gamma 90
_cell_formula_units_Z 4
_cell_length_a 8.0530(4)
_cell_length_b 22.6109(11)
_cell_length_c 12.7831(7)
_cell_measurement_reflns_used 9766
_cell_measurement_temperature 100(2)
_cell_measurement_theta_max 28.34
_cell_measurement_theta_min 2.70
_cell_volume 2315.3(2)
_computing.cell_refinement 'APEX2 v2013.6--2 (Bruker AXS)'
_computing.data_collection 'APEX2 (Bruker AXS)'
_computing.data_reduction 'SAINT V8.32B (Bruker AXS Inc., 2013)'
_computing.molecular_graphics 'Bruker SHELXTL'
_computing.publication_material 'Bruker SHELXTL'
_computing.structure_refinement 'SHELXL--2013 (Sheldrick 2013)'
_computing.structure_solution 'SHELXS--97 (Sheldrick 2008)'

_diffrn_ambient_temperature 100(2)
_diffrn_measured_fraction_theta_full 0.999
_diffrn_measured_fraction_theta_max 0.999
_diffrn_measurement_device_type 'Bruker D8 Venture'
_diffrn_measurement_method '\f and \w scans'
_diffrn_radiation_type MoK\a
_diffrn_radiation_wavelength 0.71073
_diffrn_reflns_av_R_equivalents 0.0189
_diffrn_reflns_av_unetI/netI 0.0094
_diffrn_reflns_Laue_measured_fraction_full 0.999
_diffrn_reflns_Laue_measured_fraction_max 0.999
_diffrn_reflns_limit_h_max 10
_diffrn_reflns_limit_h_min -10
_diffrn_reflns_limit_k_max 29
_diffrn_reflns_limit_k_min -30
_diffrn_reflns_limit_l_max 16
_diffrn_reflns_limit_l_min -17
_diffrn_reflns_number 54236
_diffrn_reflns_point_group_measured_fraction_full 0.999
_diffrn_reflns_point_group_measured_fraction_max 0.999
_diffrn_reflns_theta_full 25.242
_diffrn_reflns_theta_max 28.281
_diffrn_reflns_theta_min 2.698
_diffrn_source 'Sealed Microfocusing Source'
_exptl_absorpt_coefficient_mu 5.741
_exptl_absorpt_correction_T_max 0.7457
_exptl_absorpt_correction_T_min 0.5605
_exptl_absorpt_correction_type multi-scan
_exptl_absorpt_process_details 'Sadabs, (Sheldrick 2012)'
_exptl_crystal_colour Orange
_exptl_crystal_density_diffrn 1.966
_exptl_crystal_density_meas ?
_exptl_crystal_density_method 'Not Measured'
_exptl_crystal_description Block
_exptl_crystal_F_000 1312
_exptl_crystal_size_max 0.320
_exptl_crystal_size_mid 0.230
_exptl_crystal_size_min 0.180
_refine_diff_density_max 0.716
_refine_diff_density_min -0.784
_refine_diff_density_rms 0.069
_refine_ls_extinction_method none
_refine_ls_goodness_of_fit_ref 1.207
_refine_ls_hydrogen_treatment constr
_refine_ls_matrix_type full
_refine_ls_number_parameters 291
_refine_ls_number_reflns 5738
_refine_ls_number_restraints 0
_refine_ls_restrained_S_all 1.207
_refine_ls_R_factor_all 0.0145
_refine_ls_R_factor_gt 0.0139
_refine_ls_shift/su_max 0.003
_refine_ls_shift/su_mean 0.000
_refine_ls_structure_factor_coef Fsqd
_refine_ls_weighting_details 'w=1/[\s^2^(Fo^2^)+(0.0102P)^2^+2.0421P] where P=(Fo^2^+2Fc^2^)/3'
_refine_ls_weighting_scheme calc
_refine_ls_wR_factor_gt 0.0308
_refine_ls_wR_factor_ref 0.0310
_reflns_Friedel_coverage 0.000
_reflns_number_gt 5602
_reflns_number_total 5738
_reflns_threshold_expression 'I > 2\s(I)'
_cod_data_source_file ic5b02087_si_007.cif
_cod_data_source_block E258
_cod_depositor_comments
;
The following automatic conversions were performed:

data item '_exptl_absorpt_correction_type' value 'Multi-scan' was
changed to 'multi-scan' in accordance with the
/home/saulius/struct/COD-crude-data/automatic-downloads/DataCite-retrospective/ACS/depositions/lib/dictionaries/cif_core.dic
dictionary named 'cif_core.dic' version 2.4.2 last updated on
2011-04-26.

data item '_exptl_crystal_density_meas' value 'Not Measured' was
changed to '?' -- the value is perceived as not measured.

Automatic conversion script
Id: cif_fix_values 6909 2019-04-08 15:41:33Z antanas 
;
_cod_original_sg_symbol_H-M 'P 21/n'
_cod_database_code 4346762
_shelx_space_group_comment
; 
The symmetry employed for this shelxl refinement is uniquely defined 
by the following loop, which should always be used as a source of 
symmetry information in preference to the above space-group names. 
They are only intended as comments. 
;
_shelx_estimated_absorpt_t_min 0.261
_shelx_estimated_absorpt_t_max 0.425
_computing.bruker_data_scaling 'SADABS V2012/1 (Bruker AXS Inc.)'

_shelxl_version_number 2013-4

loop_
_space_group_symop_operation_xyz
'x, y, z'
'-x+1/2, y+1/2, -z+1/2'
'-x, -y, -z'
'x-1/2, -y-1/2, z-1/2'

loop_
_atom_site_label
_atom_site_type_symbol
_atom_site_fract_x
_atom_site_fract_y
_atom_site_fract_z
_atom_site_U_iso_or_equiv
_atom_site_adp_type
_atom_site_occupancy
_atom_site_site_symmetry_order
_atom_site_calc_flag
_atom_site_refinement_flags_posn
_atom_site_refinement_flags_adp
Re1 Re -0.02428(2) 0.89571(2) 0.80371(2) 0.01060(2) Uani 1 1 d . .
Cl1 Cl 0.47896(5) 0.93424(2) 0.83748(4) 0.01896(8) Uani 1 1 d . .
Cl2 Cl -0.06211(6) 1.05939(2) 0.69040(4) 0.02798(10) Uani 1 1 d . .
Cl3 Cl 0.36220(6) 0.76901(2) 0.84047(4) 0.02388(9) Uani 1 1 d . .
Cl4 Cl -0.26574(6) 0.76496(2) 0.64781(4) 0.02657(10) Uani 1 1 d . .
O1 O -0.29543(18) 0.91938(6) 0.61314(11) 0.0253(3) Uani 1 1 d . .
O2 O -0.15505(16) 1.00108(6) 0.92511(11) 0.0223(3) Uani 1 1 d . .
O3 O 0.21883(18) 0.87044(6) 1.00635(10) 0.0233(3) Uani 1 1 d . .
O4 O -0.28479(17) 0.82053(6) 0.90304(11) 0.0218(3) Uani 1 1 d . .
N1 N 0.14638(17) 0.94880(6) 0.72276(11) 0.0122(3) Uani 1 1 d . .
N2 N 0.06503(18) 0.82274(6) 0.71452(11) 0.0125(3) Uani 1 1 d . .
C1 C 0.2108(2) 1.00062(7) 0.77418(13) 0.0131(3) Uani 1 1 d . .
C2 C 0.3661(2) 0.99987(7) 0.83373(13) 0.0140(3) Uani 1 1 d . .
C3 C 0.4328(2) 1.04874(8) 0.88737(14) 0.0192(4) Uani 1 1 d . .
H3 H 0.5397 1.0468 0.9263 0.023 Uiso 1 1 calc R U
C4 C 0.3413(3) 1.10067(8) 0.88353(15) 0.0224(4) Uani 1 1 d . .
H4 H 0.3850 1.1344 0.9212 0.027 Uiso 1 1 calc R U
C5 C 0.1869(3) 1.10390(8) 0.82538(16) 0.0217(4) Uani 1 1 d . .
H5 H 0.1242 1.1396 0.8230 0.026 Uiso 1 1 calc R U
C6 C 0.1249(2) 1.05428(8) 0.77062(14) 0.0174(3) Uani 1 1 d . .
C7 C 0.1979(2) 0.93613(7) 0.62983(13) 0.0150(3) Uani 1 1 d . .
C8 C 0.1738(2) 0.88135(8) 0.57977(14) 0.0182(3) Uani 1 1 d . .
H8 H 0.1880 0.8806 0.5069 0.022 Uiso 1 1 calc R U
C9 C 0.1314(2) 0.82750(7) 0.62406(13) 0.0151(3) Uani 1 1 d . .
C10 C 0.2935(3) 0.98235(8) 0.57518(14) 0.0212(4) Uani 1 1 d . .
H10A H 0.2308 1.0196 0.5714 0.032 Uiso 1 1 calc R U
H10B H 0.3087 0.9689 0.5039 0.032 Uiso 1 1 calc R U
H10C H 0.4028 0.9886 0.6148 0.032 Uiso 1 1 calc R U
C11 C 0.1689(3) 0.77229(8) 0.56470(14) 0.0218(4) Uani 1 1 d . .
H11A H 0.2619 0.7511 0.6035 0.033 Uiso 1 1 calc R U
H11B H 0.1993 0.7831 0.4949 0.033 Uiso 1 1 calc R U
H11C H 0.0700 0.7468 0.5572 0.033 Uiso 1 1 calc R U
C12 C 0.0420(2) 0.76492(7) 0.75517(13) 0.0149(3) Uani 1 1 d . .
C13 C 0.1666(2) 0.73674(8) 0.82084(14) 0.0181(3) Uani 1 1 d . .
C14 C 0.1404(3) 0.68283(8) 0.86887(15) 0.0251(4) Uani 1 1 d . .
H14 H 0.2266 0.6652 0.9148 0.030 Uiso 1 1 calc R U
C15 C -0.0131(3) 0.65527(9) 0.84876(18) 0.0308(5) Uani 1 1 d . .
H15 H -0.0328 0.6187 0.8819 0.037 Uiso 1 1 calc R U
C16 C -0.1381(3) 0.68058(8) 0.78090(17) 0.0273(4) Uani 1 1 d . .
H16 H -0.2425 0.6611 0.7661 0.033 Uiso 1 1 calc R U
C17 C -0.1094(2) 0.73474(8) 0.73453(15) 0.0201(4) Uani 1 1 d . .
C18 C -0.1951(2) 0.91089(7) 0.67954(14) 0.0158(3) Uani 1 1 d . .
C19 C -0.1045(2) 0.96247(8) 0.87931(14) 0.0155(3) Uani 1 1 d . .
C20 C 0.1388(2) 0.87938(7) 0.92975(14) 0.0153(3) Uani 1 1 d . .
C21 C -0.1846(2) 0.84785(7) 0.86660(13) 0.0150(3) Uani 1 1 d . .

loop_
_atom_site_aniso_label
_atom_site_aniso_U_11
_atom_site_aniso_U_22
_atom_site_aniso_U_33
_atom_site_aniso_U_23
_atom_site_aniso_U_13
_atom_site_aniso_U_12
Re1 0.01164(3) 0.00884(3) 0.01144(3) -0.00033(2) 0.00180(2) -0.00046(2)
Cl1 0.01396(18) 0.01750(19) 0.0250(2) -0.00148(16) -0.00016(15) 0.00240(15)
Cl2 0.0272(2) 0.0180(2) 0.0363(3) 0.00245(18) -0.00823(19) 0.00836(18)
Cl3 0.0204(2) 0.0218(2) 0.0285(2) 0.00122(17) -0.00222(17) 0.00294(17)
Cl4 0.0220(2) 0.0236(2) 0.0330(2) -0.00630(18) -0.00261(18) -0.00579(17)
O1 0.0238(7) 0.0281(7) 0.0226(7) 0.0058(6) -0.0044(6) -0.0014(6)
O2 0.0193(6) 0.0192(6) 0.0284(7) -0.0097(5) 0.0025(5) 0.0015(5)
O3 0.0282(7) 0.0219(7) 0.0184(7) 0.0009(5) -0.0049(5) 0.0008(6)
O4 0.0233(7) 0.0181(6) 0.0256(7) 0.0032(5) 0.0100(5) -0.0038(5)
N1 0.0136(7) 0.0089(6) 0.0142(7) 0.0001(5) 0.0014(5) -0.0015(5)
N2 0.0159(7) 0.0086(6) 0.0133(6) -0.0003(5) 0.0027(5) -0.0006(5)
C1 0.0158(8) 0.0104(7) 0.0137(8) 0.0008(6) 0.0040(6) -0.0023(6)
C2 0.0142(8) 0.0134(7) 0.0151(8) 0.0002(6) 0.0045(6) -0.0006(6)
C3 0.0196(9) 0.0195(8) 0.0185(8) -0.0025(7) 0.0023(7) -0.0065(7)
C4 0.0322(10) 0.0133(8) 0.0227(9) -0.0048(7) 0.0078(8) -0.0078(7)
C5 0.0305(10) 0.0093(8) 0.0263(10) -0.0004(7) 0.0076(8) 0.0004(7)
C6 0.0185(8) 0.0132(8) 0.0205(9) 0.0024(6) 0.0018(7) 0.0005(6)
C7 0.0178(8) 0.0129(7) 0.0141(8) 0.0028(6) 0.0010(6) -0.0003(6)
C8 0.0284(10) 0.0159(8) 0.0107(8) -0.0003(6) 0.0035(7) -0.0030(7)
C9 0.0183(8) 0.0135(8) 0.0135(8) -0.0029(6) 0.0016(6) -0.0013(6)
C10 0.0317(10) 0.0161(8) 0.0170(8) 0.0020(7) 0.0085(7) -0.0045(7)
C11 0.0341(11) 0.0148(8) 0.0176(8) -0.0052(7) 0.0082(8) -0.0011(7)
C12 0.0206(8) 0.0096(7) 0.0156(8) -0.0019(6) 0.0067(6) -0.0009(6)
C13 0.0229(9) 0.0130(8) 0.0191(8) -0.0009(6) 0.0055(7) 0.0011(7)
C14 0.0379(11) 0.0167(9) 0.0219(9) 0.0049(7) 0.0087(8) 0.0061(8)
C15 0.0481(13) 0.0130(8) 0.0349(11) 0.0048(8) 0.0214(10) -0.0012(8)
C16 0.0314(11) 0.0159(9) 0.0373(11) -0.0036(8) 0.0161(9) -0.0084(8)
C17 0.0220(9) 0.0154(8) 0.0238(9) -0.0038(7) 0.0063(7) -0.0021(7)
C18 0.0166(8) 0.0130(7) 0.0183(8) 0.0007(6) 0.0034(7) -0.0023(6)
C19 0.0125(8) 0.0156(8) 0.0182(8) -0.0006(6) 0.0006(6) -0.0021(6)
C20 0.0174(8) 0.0122(7) 0.0168(8) -0.0014(6) 0.0041(6) -0.0013(6)
C21 0.0183(8) 0.0121(7) 0.0144(8) -0.0015(6) 0.0012(6) 0.0016(6)

loop_
_atom_type_symbol
_atom_type_description
_atom_type_scat_dispersion_real
_atom_type_scat_dispersion_imag
_atom_type_scat_source
C C 0.0033 0.0016 'International Tables Vol C Tables 4.2.6.8 and 6.1.1.4'
H H 0.0000 0.0000 'International Tables Vol C Tables 4.2.6.8 and 6.1.1.4'
N N 0.0061 0.0033 'International Tables Vol C Tables 4.2.6.8 and 6.1.1.4'
O O 0.0106 0.0060 'International Tables Vol C Tables 4.2.6.8 and 6.1.1.4'
Cl Cl 0.1484 0.1585 'International Tables Vol C Tables 4.2.6.8 and 6.1.1.4'
Re Re -1.0185 7.2310 'International Tables Vol C Tables 4.2.6.8 and 6.1.1.4'

loop_
_geom_angle_atom_site_label_1
_geom_angle_atom_site_label_2
_geom_angle_atom_site_label_3
_geom_angle
C21 Re1 C19 87.56(7)
C21 Re1 C20 88.44(7)
C19 Re1 C20 88.11(7)
C21 Re1 C18 89.53(7)
C19 Re1 C18 91.41(7)
C20 Re1 C18 177.93(7)
C21 Re1 N1 176.13(6)
C19 Re1 N1 93.83(6)
C20 Re1 N1 95.21(6)
C18 Re1 N1 86.83(6)
C21 Re1 N2 93.71(6)
C19 Re1 N2 178.14(6)
C20 Re1 N2 93.27(6)
C18 Re1 N2 87.25(6)
N1 Re1 N2 84.82(5)
C7 N1 C1 117.41(14)
C7 N1 Re1 125.38(11)
C1 N1 Re1 117.20(10)
C9 N2 C12 118.10(14)
C9 N2 Re1 125.52(11)
C12 N2 Re1 116.31(10)
C6 C1 C2 116.22(15)
C6 C1 N1 123.22(16)
C2 C1 N1 120.55(15)
C3 C2 C1 122.85(16)
C3 C2 Cl1 119.63(14)
C1 C2 Cl1 117.52(13)
C2 C3 C4 118.89(18)
C2 C3 H3 120.6
C4 C3 H3 120.6
C5 C4 C3 120.64(17)
C5 C4 H4 119.7
C3 C4 H4 119.7
C4 C5 C6 119.01(17)
C4 C5 H5 120.5
C6 C5 H5 120.5
C5 C6 C1 122.37(17)
C5 C6 Cl2 119.28(14)
C1 C6 Cl2 118.30(14)
N1 C7 C8 123.96(15)
N1 C7 C10 118.99(15)
C8 C7 C10 117.02(15)
C7 C8 C9 127.84(16)
C7 C8 H8 116.1
C9 C8 H8 116.1
N2 C9 C8 124.04(15)
N2 C9 C11 119.39(15)
C8 C9 C11 116.55(15)
C7 C10 H10A 109.5
C7 C10 H10B 109.5
H10A C10 H10B 109.5
C7 C10 H10C 109.5
H10A C10 H10C 109.5
H10B C10 H10C 109.5
C9 C11 H11A 109.5
C9 C11 H11B 109.5
H11A C11 H11B 109.5
C9 C11 H11C 109.5
H11A C11 H11C 109.5
H11B C11 H11C 109.5
C13 C12 C17 116.74(16)
C13 C12 N2 121.74(16)
C17 C12 N2 121.47(16)
C14 C13 C12 122.29(18)
C14 C13 Cl3 118.83(15)
C12 C13 Cl3 118.85(13)
C15 C14 C13 119.03(19)
C15 C14 H14 120.5
C13 C14 H14 120.5
C16 C15 C14 120.56(18)
C16 C15 H15 119.7
C14 C15 H15 119.7
C15 C16 C17 119.33(19)
C15 C16 H16 120.3
C17 C16 H16 120.3
C16 C17 C12 121.95(19)
C16 C17 Cl4 118.64(16)
C12 C17 Cl4 119.40(14)
O1 C18 Re1 177.09(16)
O2 C19 Re1 178.21(15)
O3 C20 Re1 173.70(15)
O4 C21 Re1 177.68(15)

loop_
_geom_bond_atom_site_label_1
_geom_bond_atom_site_label_2
_geom_bond_distance
Re1 C21 1.9230(17)
Re1 C19 1.9384(17)
Re1 C20 2.0055(18)
Re1 C18 2.0203(18)
Re1 N1 2.1662(14)
Re1 N2 2.1699(13)
Cl1 C2 1.7383(17)
Cl2 C6 1.7368(19)
Cl3 C13 1.7310(19)
Cl4 C17 1.731(2)
O1 C18 1.127(2)
O2 C19 1.149(2)
O3 C20 1.134(2)
O4 C21 1.152(2)
N1 C7 1.329(2)
N1 C1 1.416(2)
N2 C9 1.327(2)
N2 C12 1.426(2)
C1 C6 1.395(2)
C1 C2 1.396(2)
C2 C3 1.380(2)
C3 C4 1.384(3)
C3 H3 0.9500
C4 C5 1.384(3)
C4 H4 0.9500
C5 C6 1.388(3)
C5 H5 0.9500
C7 C8 1.398(2)
C7 C10 1.511(2)
C8 C9 1.400(2)
C8 H8 0.9500
C9 C11 1.507(2)
C10 H10A 0.9800
C10 H10B 0.9800
C10 H10C 0.9800
C11 H11A 0.9800
C11 H11B 0.9800
C11 H11C 0.9800
C12 C13 1.394(3)
C12 C17 1.399(3)
C13 C14 1.391(2)
C14 C15 1.385(3)
C14 H14 0.9500
C15 C16 1.383(3)
C15 H15 0.9500
C16 C17 1.390(3)
C16 H16 0.9500
